data_7701033
loop_
_publ_author_name
'Cuevas-Ch\'avez, Cynthia A'
'Vendier, Laure'
'Sabo-Etienne, Sylviane'
'Montiel-Palma, Virginia'

_publ_section_title
;
 Iridium complexes featuring a tridentate SiPSi ligand: from dimeric to
 monomeric 14, 16 or 18-electron species.
;
_journal_issue 37
_journal_name_full 'Dalton transactions (Cambridge, England : 2003)'
_journal_page_first 14010
_journal_page_last 14018
_journal_paper_doi 10.1039/c9dt03136g
_journal_volume 48
_journal_year 2019
_chemical_formula_moiety 'C42 H62 Cl Ir P2 Si2, 2(C H2 Cl2)'
_chemical_formula_sum 'C44 H66 Cl5 Ir P2 Si2'
_chemical_formula_weight 1082.56
_space_group_IT_number 15
_space_group_name_Hall '-C 2yc'
_space_group_name_H-M_alt 'C 1 2/c 1'
_symmetry_cell_setting monoclinic
_symmetry_space_group_name_Hall '-C 2yc'
_symmetry_space_group_name_H-M 'C 1 2/c 1'
_atom_sites_solution_hydrogens difmap
_atom_sites_solution_primary direct
_audit_update_record
;
2019-07-08 deposited with the CCDC.    2019-08-29 downloaded from the CCDC.
;
_cell_angle_alpha 90
_cell_angle_beta 117.182(6)
_cell_angle_gamma 90
_cell_formula_units_Z 8
_cell_length_a 46.882(14)
_cell_length_b 10.431(3)
_cell_length_c 22.858(7)
_cell_measurement_reflns_used 9156
_cell_measurement_temperature 100
_cell_measurement_theta_max 30
_cell_measurement_theta_min 2
_cell_volume 9944(5)
_computing_cell_refinement 'Apex2 (Bruker AXS, 2006)'
_computing_data_collection 'Apex2 (Bruker AXS, 2006)'
_computing_data_reduction 'Apex2 (Bruker AXS, 2006)'
_computing_molecular_graphics 'CAMERON (Watkin et al., 1996)'
_computing_publication_material 'CRYSTALS (Betteridge et al., 2003)'
_computing_structure_refinement 'CRYSTALS (Betteridge et al., 2003)'
_computing_structure_solution 'SHELXS 86 (Sheldrick, 1986)'
_diffrn_ambient_temperature 100
_diffrn_measured_fraction_theta_full 0.995
_diffrn_measured_fraction_theta_max 0.988
_diffrn_measurement_device Area
_diffrn_measurement_device_type 'Bruker Kappa Apex2'
_diffrn_measurement_method '\f & \w scans'
_diffrn_radiation_monochromator graphite
_diffrn_radiation_type 'Mo K\a'
_diffrn_radiation_wavelength 0.71073
_diffrn_reflns_av_R_equivalents 0.057
_diffrn_reflns_limit_h_max 65
_diffrn_reflns_limit_h_min -64
_diffrn_reflns_limit_k_max 14
_diffrn_reflns_limit_k_min -14
_diffrn_reflns_limit_l_max 31
_diffrn_reflns_limit_l_min -31
_diffrn_reflns_number 141996
_diffrn_reflns_theta_full 28.748
_diffrn_reflns_theta_max 29.945
_diffrn_reflns_theta_min 0.976
_diffrn_standards_number 0
_exptl_absorpt_coefficient_mu 3.096
_exptl_absorpt_correction_T_max 0.94
_exptl_absorpt_correction_T_min 0.76
_exptl_absorpt_correction_type multi-scan
_exptl_absorpt_process_details 'SADABS (Siemens, 1996)'
_exptl_crystal_colour yellow
_exptl_crystal_density_diffrn 1.446
_exptl_crystal_density_method 'not measured'
_exptl_crystal_description plate
_exptl_crystal_F_000 4400
_exptl_crystal_size_max 0.150
_exptl_crystal_size_mid 0.100
_exptl_crystal_size_min 0.020
_platon_squeeze_details
;
;
_refine_diff_density_max 5.60
_refine_diff_density_min -3.18
_refine_ls_extinction_method None
_refine_ls_goodness_of_fit_ref 1.0156
_refine_ls_hydrogen_treatment noref
_refine_ls_matrix_type full
_refine_ls_number_parameters 496
_refine_ls_number_reflns 11555
_refine_ls_number_restraints 7
_refine_ls_R_factor_all 0.0589
_refine_ls_R_factor_gt 0.0492
_refine_ls_shift/su_max 0.0026022
_refine_ls_shift/su_mean 0.0000542
_refine_ls_structure_factor_coef F
_refine_ls_weighting_details
;
 Method, part 1, Chebychev polynomial, (Watkin, 1994, Prince, 1982) 
 [weight] = 1.0/[A~0~*T~0~(x)+A~1~*T~1~(x) ... +A~n-1~]*T~n-1~(x)] 
 where A~i~ are the Chebychev coefficients listed below and x= Fcalc/Fmax 
 Method = Robust Weighting (Prince, 1982) 
 W = [weight] * [1-(deltaF/6*sigmaF)^2^]^2^ 
 A~i~ are: 
 1.48 -0.824E-01 0.970 
;
_refine_ls_weighting_scheme calc
_refine_ls_wR_factor_all 0.0527
_refine_ls_wR_factor_gt 0.0472
_refine_ls_wR_factor_ref 0.0463
_reflns_limit_h_max 57
_reflns_limit_h_min -65
_reflns_limit_k_max 14
_reflns_limit_k_min 0
_reflns_limit_l_max 31
_reflns_limit_l_min 0
_reflns_number_gt 12160
_reflns_number_total 14265
_reflns_threshold_expression I>2.0\s(I)
_cod_data_source_file c9dt03136g2.cif
_cod_data_source_block cynthia300818
_cod_depositor_comments 'Adding full bibliography for 7701029--7701035.cif.'
_cod_original_cell_volume 9943(5)
_cod_original_sg_symbol_Hall '-C 2yc '
_cod_original_sg_symbol_H-M 'C 1 2/c 1 '
_cod_original_formula_sum 'C44 H66 Cl5 Ir1 P2 Si2'
_cod_database_code 7701033

loop_
_symmetry_equiv_pos_as_xyz
x,y,z
-x,-y,-z
x+1/2,y+1/2,z
-x+1/2,-y+1/2,-z
-x,y,-z+1/2
x,-y,z+1/2
-x+1/2,y+1/2,-z+1/2
x+1/2,-y+1/2,z+1/2

loop_
_atom_site_label
_atom_site_type_symbol
_atom_site_fract_x
_atom_site_fract_y
_atom_site_fract_z
_atom_site_U_iso_or_equiv
_atom_site_occupancy
_atom_site_adp_type
_atom_site_refinement_flags_adp
Ir1 Ir 0.644161(3) 0.774817(13) 0.573604(7) 0.0122 1.0000 Uani .
Cl2 Cl 0.61705(2) 0.63302(10) 0.47559(5) 0.0225 1.0000 Uani .
P3 P 0.68938(2) 0.75813(9) 0.55704(5) 0.0121 1.0000 Uani .
C4 C 0.68167(9) 0.8028(4) 0.47432(18) 0.0139 1.0000 Uani .
C5 C 0.68632(9) 0.7174(4) 0.43228(19) 0.0170 1.0000 Uani .
C6 C 0.68045(10) 0.7549(4) 0.37000(19) 0.0185 1.0000 Uani .
C7 C 0.67014(10) 0.8786(4) 0.3487(2) 0.0210 1.0000 Uani .
C8 C 0.66555(10) 0.9641(4) 0.3900(2) 0.0184 1.0000 Uani .
C9 C 0.67145(9) 0.9290(4) 0.45362(19) 0.0147 1.0000 Uani .
C10 C 0.66541(9) 1.0216(4) 0.49706(19) 0.0158 1.0000 Uani .
Si11 Si 0.63122(3) 0.96407(10) 0.51341(5) 0.0148 1.0000 Uani .
C12 C 0.59860(10) 0.9385(5) 0.4274(2) 0.0233 1.0000 Uani .
C13 C 0.61928(10) 1.1085(4) 0.5461(2) 0.0199 1.0000 Uani .
C14 C 0.72544(9) 0.8515(4) 0.60765(18) 0.0144 1.0000 Uani .
C15 C 0.73678(9) 0.8515(4) 0.67630(19) 0.0164 1.0000 Uani .
C16 C 0.71898(9) 0.7841(4) 0.70620(18) 0.0167 1.0000 Uani .
Si17 Si 0.67789(2) 0.86558(10) 0.67744(5) 0.0139 1.0000 Uani .
C18 C 0.67096(9) 0.8315(4) 0.75093(18) 0.0176 1.0000 Uani .
C19 C 0.68877(10) 1.0418(4) 0.6884(2) 0.0210 1.0000 Uani .
C20 C 0.76343(10) 0.9280(4) 0.7143(2) 0.0217 1.0000 Uani .
C21 C 0.77862(10) 1.0000(4) 0.6861(2) 0.0239 1.0000 Uani .
C22 C 0.76776(10) 0.9975(4) 0.6189(2) 0.0210 1.0000 Uani .
C23 C 0.74136(9) 0.9228(4) 0.5795(2) 0.0169 1.0000 Uani .
C24 C 0.70634(9) 0.5957(4) 0.56892(19) 0.0151 1.0000 Uani .
C25 C 0.73787(10) 0.5779(4) 0.5792(2) 0.0206 1.0000 Uani .
C26 C 0.75054(11) 0.4559(4) 0.5868(3) 0.0262 1.0000 Uani .
C27 C 0.73253(12) 0.3491(4) 0.5855(3) 0.0277 1.0000 Uani .
C28 C 0.70132(12) 0.3662(4) 0.5758(3) 0.0279 1.0000 Uani .
C29 C 0.68829(11) 0.4885(4) 0.5666(2) 0.0210 1.0000 Uani .
P30 P 0.59659(2) 0.74113(10) 0.58508(5) 0.0149 1.0000 Uani .
C31 C 0.58935(9) 0.8100(4) 0.6517(2) 0.0176 1.0000 Uani .
C32 C 0.55733(9) 0.7766(5) 0.6511(2) 0.0212 1.0000 Uani .
C33 C 0.55777(11) 0.8160(5) 0.7154(2) 0.0273 1.0000 Uani .
C34 C 0.56348(11) 0.9606(5) 0.7268(2) 0.0276 1.0000 Uani .
C35 C 0.59398(11) 1.0013(5) 0.7236(2) 0.0254 1.0000 Uani .
C36 C 0.59436(10) 0.9563(4) 0.6605(2) 0.0196 1.0000 Uani .
C37 C 0.55879(10) 0.7555(4) 0.5068(2) 0.0205 1.0000 Uani .
C38 C 0.53339(11) 0.6509(5) 0.4935(2) 0.0296 1.0000 Uani .
C39 C 0.50598(13) 0.6648(6) 0.4239(3) 0.0419 1.0000 Uani .
C40 C 0.49069(12) 0.7972(6) 0.4127(3) 0.0451 1.0000 Uani .
C41 C 0.51568(11) 0.9019(5) 0.4262(3) 0.0322 1.0000 Uani .
C42 C 0.54365(10) 0.8895(5) 0.4950(2) 0.0229 1.0000 Uani .
C43 C 0.60274(9) 0.5656(4) 0.60405(19) 0.0162 1.0000 Uani .
C44 C 0.63875(9) 0.5419(4) 0.64921(19) 0.0164 1.0000 Uani .
C45 C 0.64669(10) 0.3993(4) 0.6560(2) 0.0208 1.0000 Uani .
C46 C 0.62695(10) 0.3280(4) 0.6831(2) 0.0224 1.0000 Uani .
C47 C 0.59137(10) 0.3518(4) 0.6403(2) 0.0238 1.0000 Uani .
C48 C 0.58357(10) 0.4953(4) 0.6335(2) 0.0209 1.0000 Uani .
Cl49 Cl 0.53352(5) 0.2906(2) 0.45866(8) 0.0584 1.0000 Uani .
C50 C 0.5333(3) 0.3338(11) 0.3848(6) 0.0808 1.0000 Uani .
Cl51 Cl 0.53312(5) 0.1915(3) 0.34134(11) 0.0756 1.0000 Uani .
Cl52 Cl 0.61280(5) 0.30763(18) 0.39814(11) 0.0630 1.0000 Uani .
C53 C 0.6404(2) 0.4156(8) 0.3965(4) 0.0681 1.0000 Uani .
H51 H 0.6937 0.6325 0.4473 0.0200 1.0000 Uiso .
H61 H 0.6834 0.6941 0.3409 0.0206 1.0000 Uiso .
H71 H 0.6661 0.9037 0.3057 0.0256 1.0000 Uiso .
H81 H 0.6588 1.0502 0.3752 0.0220 1.0000 Uiso .
H101 H 0.6845 1.0296 0.5377 0.0183 1.0000 Uiso .
H102 H 0.6602 1.1031 0.4760 0.0183 1.0000 Uiso .
H121 H 0.6037 0.8666 0.4084 0.0273 1.0000 Uiso .
H122 H 0.5969 1.0128 0.4015 0.0273 1.0000 Uiso .
H123 H 0.5788 0.9245 0.4282 0.0273 1.0000 Uiso .
H131 H 0.6351 1.1252 0.5904 0.0257 1.0000 Uiso .
H132 H 0.6173 1.1813 0.5199 0.0257 1.0000 Uiso .
H133 H 0.5993 1.0930 0.5466 0.0257 1.0000 Uiso .
H161 H 0.7309 0.7888 0.7528 0.0197 1.0000 Uiso .
H162 H 0.7162 0.6968 0.6929 0.0197 1.0000 Uiso .
H181 H 0.6652 0.7435 0.7505 0.0196 1.0000 Uiso .
H182 H 0.6898 0.8487 0.7903 0.0196 1.0000 Uiso .
H183 H 0.6539 0.8837 0.7492 0.0196 1.0000 Uiso .
H191 H 0.6927 1.0702 0.6534 0.0253 1.0000 Uiso .
H192 H 0.7072 1.0548 0.7291 0.0253 1.0000 Uiso .
H193 H 0.6713 1.0898 0.6880 0.0253 1.0000 Uiso .
H201 H 0.7712 0.9316 0.7614 0.0265 1.0000 Uiso .
H211 H 0.7970 1.0496 0.7130 0.0253 1.0000 Uiso .
H221 H 0.7777 1.0506 0.5994 0.0247 1.0000 Uiso .
H231 H 0.7342 0.9185 0.5328 0.0193 1.0000 Uiso .
H251 H 0.7508 0.6502 0.5824 0.0255 1.0000 Uiso .
H261 H 0.7720 0.4453 0.5929 0.0313 1.0000 Uiso .
H271 H 0.7413 0.2651 0.5905 0.0327 1.0000 Uiso .
H281 H 0.6889 0.2932 0.5759 0.0345 1.0000 Uiso .
H291 H 0.6666 0.4999 0.5588 0.0256 1.0000 Uiso .
H311 H 0.6056 0.7731 0.6917 0.0224 1.0000 Uiso .
H321 H 0.5536 0.6865 0.6449 0.0261 1.0000 Uiso .
H322 H 0.5404 0.8205 0.6155 0.0261 1.0000 Uiso .
H331 H 0.5740 0.7709 0.7507 0.0320 1.0000 Uiso .
H332 H 0.5373 0.7953 0.7137 0.0320 1.0000 Uiso .
H341 H 0.5651 0.9825 0.7684 0.0319 1.0000 Uiso .
H342 H 0.5457 1.0057 0.6933 0.0319 1.0000 Uiso .
H351 H 0.6121 0.9668 0.7605 0.0296 1.0000 Uiso .
H352 H 0.5956 1.0933 0.7259 0.0296 1.0000 Uiso .
H361 H 0.6143 0.9787 0.6621 0.0234 1.0000 Uiso .
H362 H 0.5774 0.9979 0.6244 0.0234 1.0000 Uiso .
H371 H 0.5651 0.7428 0.4733 0.0248 1.0000 Uiso .
H381 H 0.5432 0.5689 0.5007 0.0338 1.0000 Uiso .
H382 H 0.5252 0.6618 0.5254 0.0338 1.0000 Uiso .
H391 H 0.5143 0.6523 0.3925 0.0466 1.0000 Uiso .
H392 H 0.4900 0.6006 0.4155 0.0466 1.0000 Uiso .
H401 H 0.4814 0.8055 0.4414 0.0477 1.0000 Uiso .
H402 H 0.4741 0.8013 0.3681 0.0477 1.0000 Uiso .
H411 H 0.5232 0.8980 0.3935 0.0361 1.0000 Uiso .
H412 H 0.5053 0.9842 0.4214 0.0361 1.0000 Uiso .
H421 H 0.5599 0.9511 0.5008 0.0286 1.0000 Uiso .
H422 H 0.5364 0.9052 0.5271 0.0286 1.0000 Uiso .
H431 H 0.5978 0.5239 0.5631 0.0203 1.0000 Uiso .
H441 H 0.6509 0.5841 0.6305 0.0187 1.0000 Uiso .
H442 H 0.6443 0.5768 0.6910 0.0187 1.0000 Uiso .
H451 H 0.6689 0.3882 0.6844 0.0238 1.0000 Uiso .
H452 H 0.6420 0.3653 0.6135 0.0238 1.0000 Uiso .
H461 H 0.6331 0.3554 0.7267 0.0267 1.0000 Uiso .
H462 H 0.6312 0.2375 0.6836 0.0267 1.0000 Uiso .
H471 H 0.5851 0.3165 0.5981 0.0288 1.0000 Uiso .
H472 H 0.5797 0.3100 0.6601 0.0288 1.0000 Uiso .
H481 H 0.5890 0.5299 0.6763 0.0242 1.0000 Uiso .
H482 H 0.5611 0.5068 0.6064 0.0242 1.0000 Uiso .
H501 H 0.5507 0.3931 0.3912 0.1042 1.0000 Uiso .
H502 H 0.5135 0.3892 0.3576 0.1042 1.0000 Uiso .
H531 H 0.6594 0.4117 0.4385 0.0729 1.0000 Uiso .
H532 H 0.6318 0.5015 0.3931 0.0729 1.0000 Uiso .
Cl540 Cl 0.64150(13) 0.4385(5) 0.3216(2) 0.0653 0.5000 Uani U
Cl541 Cl 0.65247(10) 0.3657(4) 0.3435(2) 0.0542 0.5000 Uani U

loop_
_atom_site_aniso_label
_atom_site_aniso_U_11
_atom_site_aniso_U_22
_atom_site_aniso_U_33
_atom_site_aniso_U_23
_atom_site_aniso_U_13
_atom_site_aniso_U_12
Ir1 0.01208(6) 0.01146(6) 0.01074(6) 0.00052(5) 0.00323(4) -0.00054(5)
Cl2 0.0217(4) 0.0259(5) 0.0178(4) -0.0067(4) 0.0073(3) -0.0068(4)
P3 0.0126(4) 0.0096(4) 0.0124(4) 0.0006(3) 0.0043(3) -0.0006(3)
C4 0.0140(15) 0.0137(17) 0.0131(15) 0.0001(12) 0.0054(12) -0.0010(12)
C5 0.0180(16) 0.0150(17) 0.0164(16) -0.0032(14) 0.0066(13) 0.0006(14)
C6 0.0233(18) 0.020(2) 0.0122(16) -0.0020(13) 0.0085(14) 0.0011(14)
C7 0.0205(18) 0.024(2) 0.0183(18) 0.0039(15) 0.0086(15) 0.0014(15)
C8 0.0210(18) 0.0159(17) 0.0185(18) 0.0031(14) 0.0092(15) -0.0001(14)
C9 0.0139(15) 0.0128(16) 0.0171(16) 0.0000(13) 0.0069(13) -0.0006(13)
C10 0.0208(17) 0.0108(15) 0.0165(16) 0.0023(13) 0.0091(14) 0.0003(13)
Si11 0.0156(5) 0.0133(5) 0.0137(4) 0.0013(4) 0.0052(4) 0.0012(4)
C12 0.0200(18) 0.027(2) 0.0168(18) 0.0064(15) 0.0032(15) -0.0025(16)
C13 0.028(2) 0.0142(17) 0.0211(18) 0.0050(14) 0.0140(16) 0.0072(15)
C14 0.0132(15) 0.0140(16) 0.0144(16) -0.0020(12) 0.0049(13) -0.0028(12)
C15 0.0134(16) 0.0144(17) 0.0172(17) -0.0024(13) 0.0035(13) 0.0008(13)
C16 0.0147(15) 0.0180(18) 0.0158(16) 0.0006(14) 0.0056(13) 0.0018(14)
Si17 0.0137(4) 0.0123(4) 0.0131(4) -0.0005(3) 0.0039(4) 0.0003(3)
C18 0.0194(17) 0.0192(18) 0.0125(15) -0.0017(14) 0.0057(13) 0.0004(14)
C19 0.0231(19) 0.0139(17) 0.0234(19) -0.0029(14) 0.0084(16) -0.0016(14)
C20 0.0181(18) 0.022(2) 0.0204(19) -0.0086(15) 0.0046(15) -0.0034(15)
C21 0.0160(17) 0.021(2) 0.030(2) -0.0091(17) 0.0071(16) -0.0063(15)
C22 0.0172(17) 0.0140(17) 0.033(2) -0.0001(16) 0.0121(16) -0.0009(14)
C23 0.0159(16) 0.0140(17) 0.0216(18) 0.0012(14) 0.0093(14) -0.0003(13)
C24 0.0182(17) 0.0103(16) 0.0162(16) 0.0010(13) 0.0073(14) 0.0025(13)
C25 0.0197(18) 0.0144(18) 0.025(2) 0.0019(15) 0.0082(15) 0.0021(14)
C26 0.023(2) 0.0165(19) 0.036(2) 0.0039(17) 0.0108(18) 0.0057(16)
C27 0.033(2) 0.0153(19) 0.036(2) 0.0010(17) 0.017(2) 0.0050(17)
C28 0.037(2) 0.0141(18) 0.038(2) -0.0001(17) 0.022(2) -0.0014(17)
C29 0.026(2) 0.0126(17) 0.027(2) -0.0018(15) 0.0151(17) -0.0002(15)
P30 0.0121(4) 0.0141(4) 0.0149(4) 0.0027(3) 0.0031(3) 0.0004(3)
C31 0.0168(16) 0.0177(17) 0.0185(17) 0.0060(14) 0.0083(14) 0.0043(13)
C32 0.0159(16) 0.0238(19) 0.0247(19) 0.0045(17) 0.0098(14) 0.0008(16)
C33 0.024(2) 0.035(2) 0.026(2) 0.0088(19) 0.0142(17) 0.0066(18)
C34 0.026(2) 0.036(3) 0.023(2) 0.0041(18) 0.0135(17) 0.0086(18)
C35 0.027(2) 0.024(2) 0.022(2) 0.0013(16) 0.0094(17) 0.0032(17)
C36 0.0204(18) 0.0184(18) 0.0193(18) 0.0057(14) 0.0085(15) 0.0039(14)
C37 0.0150(16) 0.023(2) 0.0178(17) 0.0044(14) 0.0022(14) -0.0004(14)
C38 0.021(2) 0.031(2) 0.024(2) 0.0082(18) -0.0016(16) -0.0060(17)
C39 0.028(2) 0.041(3) 0.032(3) 0.015(2) -0.007(2) -0.014(2)
C40 0.018(2) 0.055(4) 0.040(3) 0.026(3) -0.0052(19) -0.006(2)
C41 0.019(2) 0.038(3) 0.029(2) 0.018(2) 0.0018(17) -0.0007(18)
C42 0.0163(18) 0.027(2) 0.0209(19) 0.0078(16) 0.0041(15) 0.0024(15)
C43 0.0141(16) 0.0132(16) 0.0165(16) 0.0020(13) 0.0028(13) 0.0000(13)
C44 0.0137(16) 0.0135(16) 0.0170(17) -0.0010(13) 0.0026(13) -0.0009(13)
C45 0.0186(17) 0.0160(18) 0.0247(19) 0.0006(15) 0.0073(15) 0.0031(14)
C46 0.0249(19) 0.0158(18) 0.0245(19) 0.0057(15) 0.0094(16) 0.0017(15)
C47 0.0204(19) 0.0197(19) 0.028(2) 0.0052(16) 0.0078(16) -0.0045(15)
C48 0.0152(17) 0.0208(19) 0.0227(19) 0.0056(15) 0.0052(15) 0.0013(14)
Cl49 0.0657(10) 0.0693(12) 0.0383(8) -0.0081(7) 0.0223(7) 0.0035(9)
C50 0.100(7) 0.072(6) 0.097(7) 0.023(5) 0.069(6) 0.020(5)
Cl51 0.0665(12) 0.1152(19) 0.0568(11) -0.0223(12) 0.0384(10) 0.0001(12)
Cl52 0.0698(11) 0.0453(9) 0.0689(11) 0.0168(8) 0.0273(9) -0.0155(8)
C53 0.105(6) 0.066(5) 0.056(4) -0.034(4) 0.056(5) -0.049(5)
Cl540 0.091(3) 0.075(3) 0.0451(19) -0.0212(19) 0.044(2) -0.037(2)
Cl541 0.065(2) 0.058(2) 0.065(2) -0.0336(19) 0.053(2) -0.0223(18)

loop_
_atom_type_symbol
_atom_type_scat_dispersion_real
_atom_type_scat_dispersion_imag
_atom_type_scat_Cromer_Mann_a1
_atom_type_scat_Cromer_Mann_b1
_atom_type_scat_Cromer_Mann_a2
_atom_type_scat_Cromer_Mann_b2
_atom_type_scat_Cromer_Mann_a3
_atom_type_scat_Cromer_Mann_b3
_atom_type_scat_Cromer_Mann_a4
_atom_type_scat_Cromer_Mann_b4
_atom_type_scat_Cromer_Mann_c
_atom_type_scat_source
C 0.0033 0.0016 2.3100 20.8439 1.0200 10.2075 1.5886 0.5687 0.8650 51.6512 0.2156 'International Tables Vol C 4.2.6.8 and 6.1.1.4'
H 0.0000 0.0000 0.4930 10.5109 0.3229 26.1257 0.1402 3.1424 0.0408 57.7998 0.0030 'International Tables Vol C 4.2.6.8 and 6.1.1.4'
Si 0.0817 0.0704 6.2915 2.4386 3.0353 32.3337 1.9891 0.6785 1.5410 81.6937 1.1407 'International Tables Vol C 4.2.6.8 and 6.1.1.4'
P 0.1023 0.0942 6.4345 1.9067 4.1791 27.1570 1.7800 0.5260 1.4908 68.1645 1.1149 'International Tables Vol C 4.2.6.8 and 6.1.1.4'
Ir -1.4442 7.9887 27.3049 1.5928 16.7296 8.8655 15.6115 0.4179 5.8338 45.0011 11.4722 'International Tables Vol C 4.2.6.8 and 6.1.1.4'
Cl 0.1484 0.1585 11.4604 0.0104 7.1964 1.1662 6.2556 18.5194 1.6455 47.7784 -9.5574 'International Tables Vol C 4.2.6.8 and 6.1.1.4'

loop_
_geom_angle_atom_site_label_1
_geom_angle_atom_site_label_2
_geom_angle_atom_site_label_3
_geom_angle
_geom_angle_publ_flag
Cl2 Ir1 P3 86.43(3) yes
Cl2 Ir1 Si11 94.81(5) yes
P3 Ir1 Si11 88.74(4) yes
Cl2 Ir1 Si17 166.15(4) yes
P3 Ir1 Si17 87.25(4) yes
Si11 Ir1 Si17 97.36(5) yes
Cl2 Ir1 P30 83.86(5) yes
P3 Ir1 P30 166.96(3) yes
Si11 Ir1 P30 100.71(4) yes
Si17 Ir1 P30 100.28(5) yes
Ir1 P3 C4 112.83(13) yes
Ir1 P3 C14 120.31(13) yes
C4 P3 C14 102.03(17) yes
Ir1 P3 C24 114.22(13) yes
C4 P3 C24 104.88(18) yes
C14 P3 C24 100.62(18) yes
P3 C4 C5 122.2(3) yes
P3 C4 C9 117.7(3) yes
C5 C4 C9 120.1(3) yes
C4 C5 C6 120.6(4) yes
C4 C5 H51 119.3 no
C6 C5 H51 120.1 no
C5 C6 C7 120.0(4) yes
C5 C6 H61 119.8 no
C7 C6 H61 120.2 no
C6 C7 C8 119.9(4) yes
C6 C7 H71 119.5 no
C8 C7 H71 120.6 no
C7 C8 C9 121.4(4) yes
C7 C8 H81 119.5 no
C9 C8 H81 119.1 no
C4 C9 C8 118.0(4) yes
C4 C9 C10 121.2(3) yes
C8 C9 C10 120.8(3) yes
C9 C10 Si11 110.9(3) yes
C9 C10 H101 109.0 no
Si11 C10 H101 109.5 no
C9 C10 H102 108.8 no
Si11 C10 H102 109.7 no
H101 C10 H102 108.9 no
C10 Si11 Ir1 111.66(13) yes
C10 Si11 C12 101.25(19) yes
Ir1 Si11 C12 111.53(15) yes
C10 Si11 C13 104.84(18) yes
Ir1 Si11 C13 119.43(13) yes
C12 Si11 C13 106.4(2) yes
Si11 C12 H121 109.6 no
Si11 C12 H122 109.3 no
H121 C12 H122 109.1 no
Si11 C12 H123 109.8 no
H121 C12 H123 109.8 no
H122 C12 H123 109.3 no
Si11 C13 H131 109.8 no
Si11 C13 H132 110.8 no
H131 C13 H132 109.1 no
Si11 C13 H133 110.0 no
H131 C13 H133 107.9 no
H132 C13 H133 109.3 no
P3 C14 C15 118.3(3) yes
P3 C14 C23 121.6(3) yes
C15 C14 C23 120.1(3) yes
C14 C15 C16 120.7(3) yes
C14 C15 C20 117.9(4) yes
C16 C15 C20 121.1(4) yes
C15 C16 Si17 108.7(3) yes
C15 C16 H161 109.1 no
Si17 C16 H161 110.1 no
C15 C16 H162 109.5 no
Si17 C16 H162 110.0 no
H161 C16 H162 109.4 no
C16 Si17 Ir1 105.76(13) yes
C16 Si17 C18 99.52(17) yes
Ir1 Si17 C18 120.67(13) yes
C16 Si17 C19 102.50(19) yes
Ir1 Si17 C19 122.47(14) yes
C18 Si17 C19 102.21(19) yes
Si17 C18 H181 109.5 no
Si17 C18 H182 110.1 no
H181 C18 H182 109.2 no
Si17 C18 H183 109.8 no
H181 C18 H183 108.7 no
H182 C18 H183 109.4 no
Si17 C19 H191 109.7 no
Si17 C19 H192 109.8 no
H191 C19 H192 110.0 no
Si17 C19 H193 109.1 no
H191 C19 H193 109.0 no
H192 C19 H193 109.1 no
C15 C20 C21 121.6(4) yes
C15 C20 H201 119.3 no
C21 C20 H201 119.1 no
C20 C21 C22 120.2(4) yes
C20 C21 H211 120.1 no
C22 C21 H211 119.8 no
C21 C22 C23 120.0(4) yes
C21 C22 H221 119.9 no
C23 C22 H221 120.1 no
C14 C23 C22 120.2(4) yes
C14 C23 H231 119.6 no
C22 C23 H231 120.2 no
P3 C24 C25 120.0(3) yes
P3 C24 C29 121.4(3) yes
C25 C24 C29 118.6(4) yes
C24 C25 C26 120.3(4) yes
C24 C25 H251 119.7 no
C26 C25 H251 120.1 no
C25 C26 C27 120.9(4) yes
C25 C26 H261 119.2 no
C27 C26 H261 119.9 no
C26 C27 C28 119.1(4) yes
C26 C27 H271 120.5 no
C28 C27 H271 120.4 no
C27 C28 C29 120.1(4) yes
C27 C28 H281 119.7 no
C29 C28 H281 120.1 no
C24 C29 C28 121.0(4) yes
C24 C29 H291 119.0 no
C28 C29 H291 120.0 no
Ir1 P30 C31 124.40(14) yes
Ir1 P30 C37 114.15(15) yes
C31 P30 C37 107.93(19) yes
Ir1 P30 C43 96.70(13) yes
C31 P30 C43 104.82(18) yes
C37 P30 C43 106.24(18) yes
P30 C31 C32 116.8(3) yes
P30 C31 C36 114.6(3) yes
C32 C31 C36 108.4(3) yes
P30 C31 H311 105.3 no
C32 C31 H311 105.3 no
C36 C31 H311 105.3 no
C31 C32 C33 110.4(4) yes
C31 C32 H321 109.7 no
C33 C32 H321 109.3 no
C31 C32 H322 109.1 no
C33 C32 H322 109.5 no
H321 C32 H322 108.8 no
C32 C33 C34 110.8(4) yes
C32 C33 H331 110.0 no
C34 C33 H331 109.6 no
C32 C33 H332 109.0 no
C34 C33 H332 108.7 no
H331 C33 H332 108.8 no
C33 C34 C35 111.1(4) yes
C33 C34 H341 109.6 no
C35 C34 H341 109.5 no
C33 C34 H342 109.1 no
C35 C34 H342 108.4 no
H341 C34 H342 109.0 no
C34 C35 C36 112.1(4) yes
C34 C35 H351 109.1 no
C36 C35 H351 109.3 no
C34 C35 H352 109.1 no
C36 C35 H352 109.0 no
H351 C35 H352 108.1 no
C31 C36 C35 111.2(3) yes
C31 C36 H361 109.8 no
C35 C36 H361 108.9 no
C31 C36 H362 108.8 no
C35 C36 H362 108.3 no
H361 C36 H362 109.9 no
P30 C37 C38 116.3(3) yes
P30 C37 C42 113.8(3) yes
C38 C37 C42 110.9(4) yes
P30 C37 H371 104.7 no
C38 C37 H371 103.9 no
C42 C37 H371 106.1 no
C37 C38 C39 110.2(4) yes
C37 C38 H381 109.5 no
C39 C38 H381 112.0 no
C37 C38 H382 107.7 no
C39 C38 H382 109.7 no
H381 C38 H382 107.6 no
C38 C39 C40 111.6(5) yes
C38 C39 H391 109.1 no
C40 C39 H391 108.4 no
C38 C39 H392 110.6 no
C40 C39 H392 109.6 no
H391 C39 H392 107.4 no
C39 C40 C41 110.9(4) yes
C39 C40 H401 107.4 no
C41 C40 H401 110.5 no
C39 C40 H402 108.0 no
C41 C40 H402 110.9 no
H401 C40 H402 109.1 no
C40 C41 C42 111.5(4) yes
C40 C41 H411 109.3 no
C42 C41 H411 110.6 no
C40 C41 H412 108.2 no
C42 C41 H412 110.1 no
H411 C41 H412 107.0 no
C37 C42 C41 111.6(4) yes
C37 C42 H421 108.0 no
C41 C42 H421 109.9 no
C37 C42 H422 108.7 no
C41 C42 H422 109.8 no
H421 C42 H422 108.6 no
P30 C43 C44 108.5(3) yes
P30 C43 C48 120.7(3) yes
C44 C43 C48 108.1(3) yes
P30 C43 H431 105.9 no
C44 C43 H431 106.4 no
C48 C43 H431 106.5 no
C43 C44 C45 111.5(3) yes
C43 C44 H441 108.7 no
C45 C44 H441 109.0 no
C43 C44 H442 109.0 no
C45 C44 H442 109.5 no
H441 C44 H442 109.2 no
C44 C45 C46 110.7(3) yes
C44 C45 H451 109.3 no
C46 C45 H451 110.0 no
C44 C45 H452 109.0 no
C46 C45 H452 109.3 no
H451 C45 H452 108.6 no
C45 C46 C47 110.6(3) yes
C45 C46 H461 109.3 no
C47 C46 H461 110.2 no
C45 C46 H462 108.9 no
C47 C46 H462 109.2 no
H461 C46 H462 108.7 no
C46 C47 C48 111.5(4) yes
C46 C47 H471 109.4 no
C48 C47 H471 109.1 no
C46 C47 H472 108.5 no
C48 C47 H472 109.3 no
H471 C47 H472 108.9 no
C43 C48 C47 110.6(4) yes
C43 C48 H481 109.4 no
C47 C48 H481 108.9 no
C43 C48 H482 110.4 no
C47 C48 H482 109.3 no
H481 C48 H482 108.2 no
Cl49 C50 Cl51 108.7(6) yes
Cl49 C50 H501 112.5 no
Cl51 C50 H501 113.7 no
Cl49 C50 H502 109.6 no
Cl51 C50 H502 110.9 no
H501 C50 H502 101.2 no
Cl52 C53 H531 108.2 no
Cl52 C53 H532 108.4 no
H531 C53 H532 106.3 no
Cl52 C53 Cl540 117.7(4) yes
H531 C53 Cl540 123.3 no
H532 C53 Cl540 89.5 no
Cl52 C53 Cl541 108.8(4) yes
H531 C53 Cl541 104.2 no
H532 C53 Cl541 120.2 no
Cl540 C53 Cl541 31.4(2) yes

loop_
_geom_bond_atom_site_label_1
_geom_bond_atom_site_label_2
_geom_bond_distance
_geom_bond_publ_flag
Ir1 Cl2 2.4941(11) yes
Ir1 P3 2.3239(12) yes
Ir1 Si11 2.3227(12) yes
Ir1 Si17 2.3667(12) yes
Ir1 P30 2.3877(12) yes
P3 C4 1.816(4) yes
P3 C14 1.832(4) yes
P3 C24 1.839(4) yes
C4 C5 1.398(5) yes
C4 C9 1.407(5) yes
C5 C6 1.378(5) yes
C5 H51 0.956 no
C6 C7 1.386(6) yes
C6 H61 0.974 no
C7 C8 1.384(6) yes
C7 H71 0.950 no
C8 C9 1.400(5) yes
C8 H81 0.961 no
C9 C10 1.502(5) yes
C10 Si11 1.902(4) yes
C10 H101 0.954 no
C10 H102 0.952 no
Si11 C12 1.879(4) yes
Si11 C13 1.876(4) yes
C12 H121 0.949 no
C12 H122 0.956 no
C12 H123 0.947 no
C13 H131 0.961 no
C13 H132 0.944 no
C13 H133 0.958 no
C14 C15 1.408(5) yes
C14 C23 1.401(5) yes
C15 C16 1.477(6) yes
C15 C20 1.400(5) yes
C16 Si17 1.926(4) yes
C16 H161 0.952 no
C16 H162 0.949 no
Si17 C18 1.885(4) yes
Si17 C19 1.893(4) yes
C18 H181 0.956 no
C18 H182 0.948 no
C18 H183 0.953 no
C19 H191 0.947 no
C19 H192 0.946 no
C19 H193 0.958 no
C20 C21 1.381(7) yes
C20 H201 0.967 no
C21 C22 1.379(7) yes
C21 H211 0.951 no
C22 C23 1.390(6) yes
C22 H221 0.957 no
C23 H231 0.962 no
C24 C25 1.399(6) yes
C24 C29 1.389(6) yes
C25 C26 1.381(6) yes
C25 H251 0.948 no
C26 C27 1.390(7) yes
C26 H261 0.955 no
C27 C28 1.387(7) yes
C27 H271 0.953 no
C28 C29 1.388(6) yes
C28 H281 0.961 no
C29 H291 0.958 no
P30 C31 1.850(4) yes
P30 C37 1.862(4) yes
P30 C43 1.873(4) yes
C31 C32 1.535(6) yes
C31 C36 1.543(6) yes
C31 H311 0.964 no
C32 C33 1.519(6) yes
C32 H321 0.954 no
C32 H322 0.954 no
C33 C34 1.533(8) yes
C33 H331 0.943 no
C33 H332 0.965 no
C34 C35 1.526(7) yes
C34 H341 0.947 no
C34 H342 0.959 no
C35 C36 1.524(6) yes
C35 H351 0.954 no
C35 H352 0.962 no
C36 H361 0.946 no
C36 H362 0.950 no
C37 C38 1.540(6) yes
C37 C42 1.535(6) yes
C37 H371 0.949 no
C38 C39 1.528(6) yes
C38 H381 0.950 no
C38 H382 0.973 no
C39 C40 1.522(9) yes
C39 H391 0.969 no
C39 H392 0.956 no
C40 C41 1.527(7) yes
C40 H401 0.945 no
C40 H402 0.960 no
C41 C42 1.524(6) yes
C41 H411 0.962 no
C41 H412 0.968 no
C42 H421 0.959 no
C42 H422 0.951 no
C43 C44 1.544(5) yes
C43 C48 1.533(6) yes
C43 H431 0.960 no
C44 C45 1.523(6) yes
C44 H441 0.962 no
C44 H442 0.941 no
C45 C46 1.523(6) yes
C45 H451 0.950 no
C45 H452 0.961 no
C46 C47 1.520(6) yes
C46 H461 0.946 no
C46 H462 0.963 no
C47 C48 1.532(6) yes
C47 H471 0.946 no
C47 H472 0.960 no
C48 H481 0.962 no
C48 H482 0.953 no
Cl49 C50 1.743(10) yes
C50 Cl51 1.784(12) yes
C50 H501 0.979 no
C50 H502 1.028 no
Cl52 C53 1.729(7) yes
C53 H531 0.967 no
C53 H532 0.971 no
C53 Cl540 1.754(8) yes
C53 Cl541 1.640(8) yes

loop_
_geom_hbond_atom_site_label_D
_geom_hbond_atom_site_label_H
_geom_hbond_atom_site_label_A
_geom_hbond_angle_DHA
_geom_hbond_distance_DH
_geom_hbond_distance_HA
_geom_hbond_distance_DA
_geom_hbond_publ_flag
C32 H321 C48 136 0.95 2.52 3.276(7) yes

loop_
_platon_squeeze_void_nr
_platon_squeeze_void_average_x
_platon_squeeze_void_average_y
_platon_squeeze_void_average_z
_platon_squeeze_void_volume
_platon_squeeze_void_count_electrons
_platon_squeeze_void_content
1 0.000 0.156 0.250 231 87 ' '
2 0.000 -0.156 0.750 231 87 ' '
3 0.500 0.344 0.750 231 87 ' '
4 0.294 0.230 0.051 15 7 ' '
5 0.706 0.230 0.449 15 7 ' '
6 0.206 0.270 0.949 15 7 ' '
7 0.794 0.270 0.551 15 8 ' '
8 0.500 0.656 0.250 231 87 ' '
9 0.206 0.730 0.449 15 7 ' '
10 0.794 0.730 0.051 15 7 ' '
11 0.294 0.770 0.551 15 8 ' '
12 0.706 0.770 0.949 15 7 ' '
